data_7156378
loop_
_publ_author_name
'Liebold, Martin'
'Sharikow, Eugen'
'Seikel, Elisabeth'
'Trombach, Lukas'
'Harms, Klaus'
'Zimcik, Petr'
'Novakova, Veronika'
'Tonner, Ralf'
'Sundermeyer, J\"org'

_publ_section_title
;
 An experimental and computational study on isomerically pure, soluble
 azaphthalocyanines and their complexes and boron azasubphthalocyanines of
 a varying number of aza units.
;
_journal_issue 35
_journal_name_full 'Organic &amp; biomolecular chemistry'
_journal_page_first 6586
_journal_page_last 6599
_journal_paper_doi 10.1039/c8ob01705k
_journal_volume 16
_journal_year 2018
_chemical_formula_moiety 'C48 H54 B Cl N6, C H2 Cl2'
_chemical_formula_sum 'C49 H56 B Cl3 N6'
_chemical_formula_weight 846.15
_space_group_crystal_system orthorhombic
_space_group_IT_number 36
_space_group_name_Hall 'C 2c -2'
_space_group_name_H-M_alt 'C m c 21'
_symmetry_space_group_name_Hall 'C 2c -2'
_symmetry_space_group_name_H-M 'C m c 21'
_atom_sites_solution_hydrogens geom
_atom_sites_solution_primary direct
_atom_sites_solution_secondary difmap
_audit_block_doi 10.5517/ccdc.csd.cc1mlp1y
_audit_creation_method SHELXL-2014/7
_audit_update_record
;
2016-09-30 deposited with the CCDC.
2018-08-15 downloaded from the CCDC.
;
_cell_angle_alpha 90
_cell_angle_beta 90
_cell_angle_gamma 90
_cell_formula_units_Z 4
_cell_length_a 24.8236(10)
_cell_length_b 16.3090(6)
_cell_length_c 10.9728(4)
_cell_measurement_reflns_used 9874
_cell_measurement_temperature 100(2)
_cell_measurement_theta_max 25.3835
_cell_measurement_theta_min 2.3828
_cell_volume 4442.3(3)
_computing_cell_refinement 'BRUKER SAINT'
_computing_data_collection 'BRUKER APEX2 2014.9-0'
_computing_data_reduction 'SAINT V8.34A (Bruker AXS Inc., 2013)'
_computing_molecular_graphics 'DIAMOND (Crystal Impact)'
_computing_structure_refinement 'SHELXL-2014/7 (Sheldrick, 2014)'
_computing_structure_solution 'XT V2014/1 (Bruker AXS Inc., 2014)'
_diffrn_ambient_temperature 100(2)
_diffrn_detector_area_resol_mean 7.9
_diffrn_measured_fraction_theta_full 0.999
_diffrn_measured_fraction_theta_max 0.998
_diffrn_measurement_device_type 'Bruker D8 QUEST area detector'
_diffrn_measurement_method '\w and \f scans'
_diffrn_radiation_type MoK\a
_diffrn_radiation_wavelength 0.71073
_diffrn_reflns_av_R_equivalents 0.0342
_diffrn_reflns_av_unetI/netI 0.0191
_diffrn_reflns_Laue_measured_fraction_full 0.999
_diffrn_reflns_Laue_measured_fraction_max 0.998
_diffrn_reflns_limit_h_max 29
_diffrn_reflns_limit_h_min -29
_diffrn_reflns_limit_k_max 19
_diffrn_reflns_limit_k_min -19
_diffrn_reflns_limit_l_max 13
_diffrn_reflns_limit_l_min -13
_diffrn_reflns_number 28577
_diffrn_reflns_point_group_measured_fraction_full 0.999
_diffrn_reflns_point_group_measured_fraction_max 0.999
_diffrn_reflns_theta_full 25.242
_diffrn_reflns_theta_max 25.384
_diffrn_reflns_theta_min 2.498
_diffrn_source 'microfocus sealed X-ray tube'
_exptl_absorpt_coefficient_mu 0.248
_exptl_absorpt_correction_T_max 0.98
_exptl_absorpt_correction_T_min 0.86
_exptl_absorpt_correction_type multi-scan
_exptl_absorpt_process_details 'SADABS V2014/5 (Bruker AXS Inc.)'
_exptl_crystal_colour colourless
_exptl_crystal_density_diffrn 1.265
_exptl_crystal_density_method 'not measured'
_exptl_crystal_description prism
_exptl_crystal_F_000 1792
_exptl_crystal_size_max 0.22
_exptl_crystal_size_mid 0.22
_exptl_crystal_size_min 0.09
_refine_diff_density_max 0.283
_refine_diff_density_min -0.192
_refine_diff_density_rms 0.038
_refine_ls_abs_structure_details
; 
 Flack x determined using 1839 quotients [(I+)-(I-)]/[(I+)+(I-)] 
 (Parsons, Flack and Wagner, Acta Cryst. B69 (2013) 249-259). 
;
_refine_ls_abs_structure_Flack 0.001(14)
_refine_ls_extinction_method none
_refine_ls_goodness_of_fit_ref 1.049
_refine_ls_hydrogen_treatment constr
_refine_ls_matrix_type full
_refine_ls_number_parameters 311
_refine_ls_number_reflns 4177
_refine_ls_number_restraints 44
_refine_ls_restrained_S_all 1.054
_refine_ls_R_factor_all 0.0311
_refine_ls_R_factor_gt 0.0293
_refine_ls_shift/su_max 0.000
_refine_ls_shift/su_mean 0.000
_refine_ls_structure_factor_coef Fsqd
_refine_ls_weighting_details 'w=1/[\s^2^(Fo^2^)+(0.0404P)^2^+2.8741P] where P=(Fo^2^+2Fc^2^)/3'
_refine_ls_weighting_scheme calc
_refine_ls_wR_factor_gt 0.0739
_refine_ls_wR_factor_ref 0.0754
_reflns_Friedel_coverage 0.892
_reflns_Friedel_fraction_full 0.999
_reflns_Friedel_fraction_max 0.999
_reflns_number_gt 4031
_reflns_number_total 4177
_reflns_threshold_expression 'I > 2\s(I)'
_cod_data_source_file c8ob01705k2.cif
_cod_data_source_block ML153F_0m
_cod_depositor_comments 'Adding full bibliography for 7156377--7156379.cif.'
_cod_database_code 7156378
_shelx_shelxl_version_number 2014/7
_shelx_space_group_comment
; 
The symmetry employed for this shelxl refinement is uniquely defined 
by the following loop, which should always be used as a source of 
symmetry information in preference to the above space-group names. 
They are only intended as comments. 
;
_shelx_estimated_absorpt_t_min 0.947
_shelx_estimated_absorpt_t_max 0.978

loop_
_space_group_symop_operation_xyz
'x, y, z'
'-x, -y, z+1/2'
'x, -y, z+1/2'
'-x, y, z'
'x+1/2, y+1/2, z'
'-x+1/2, -y+1/2, z+1/2'
'x+1/2, -y+1/2, z+1/2'
'-x+1/2, y+1/2, z'

loop_
_atom_site_label
_atom_site_type_symbol
_atom_site_fract_x
_atom_site_fract_y
_atom_site_fract_z
_atom_site_U_iso_or_equiv
_atom_site_adp_type
_atom_site_occupancy
_atom_site_site_symmetry_order
_atom_site_calc_flag
_atom_site_refinement_flags_posn
_atom_site_refinement_flags_adp
_atom_site_refinement_flags_occupancy
_atom_site_disorder_assembly
_atom_site_disorder_group
N1 N 0.5000 0.08718(16) 0.7070(3) 0.0163(6) Uani 1 2 d S T P . .
N3 N 0.54732(7) 0.15242(11) 0.54643(17) 0.0130(4) Uani 1 1 d . . . . .
N15 N 0.59330(7) 0.26327(11) 0.45407(16) 0.0136(4) Uani 1 1 d . . . . .
N17 N 0.5000 0.24139(16) 0.4157(2) 0.0127(5) Uani 1 2 d S T P . .
C2 C 0.54616(9) 0.11154(13) 0.6547(2) 0.0149(4) Uani 1 1 d . . . . .
C4 C 0.59270(8) 0.19816(13) 0.5299(2) 0.0128(4) Uani 1 1 d . . . . .
C5 C 0.62944(9) 0.17210(13) 0.6260(2) 0.0138(4) Uani 1 1 d . . . . .
C6 C 0.68271(9) 0.19023(13) 0.6541(2) 0.0141(4) Uani 1 1 d . . . . .
H6 H 0.7022 0.2278 0.6048 0.017 Uiso 1 1 calc R U . . .
C7 C 0.70788(9) 0.15358(13) 0.7545(2) 0.0144(4) Uani 1 1 d . . . . .
C8 C 0.76727(10) 0.17460(14) 0.7780(2) 0.0186(5) Uani 1 1 d . . . . .
C9 C 0.79202(10) 0.11748(16) 0.8738(2) 0.0253(6) Uani 1 1 d . . . . .
H9A H 0.8016 0.0648 0.8344 0.030 Uiso 1 1 calc R U . . .
H9B H 0.8257 0.1425 0.9048 0.030 Uiso 1 1 calc R U . . .
C10 C 0.75505(11) 0.10051(17) 0.9799(2) 0.0257(6) Uani 1 1 d . . . . .
H10A H 0.7454 0.1530 1.0196 0.031 Uiso 1 1 calc R U . . .
H10B H 0.7743 0.0665 1.0405 0.031 Uiso 1 1 calc R U . . .
C11 C 0.70338(10) 0.05628(15) 0.9411(2) 0.0197(5) Uani 1 1 d . . . . .
C12 C 0.67783(9) 0.10049(13) 0.8318(2) 0.0150(4) Uani 1 1 d . . . . .
C13 C 0.62411(9) 0.08414(14) 0.8058(2) 0.0162(5) Uani 1 1 d . . . . .
H13 H 0.6038 0.0496 0.8582 0.019 Uiso 1 1 calc R U . . .
C14 C 0.60011(9) 0.11829(13) 0.7033(2) 0.0148(5) Uani 1 1 d . . . . .
C16 C 0.54605(9) 0.28670(13) 0.40512(19) 0.0137(4) Uani 1 1 d . . . . .
C18 C 0.52856(9) 0.36689(14) 0.3620(2) 0.0145(4) Uani 1 1 d . . . . .
C19 C 0.55637(9) 0.43836(13) 0.3359(2) 0.0174(5) Uani 1 1 d . . . . .
H19 H 0.5946 0.4383 0.3364 0.021 Uiso 1 1 calc R U . . .
C20 C 0.52846(9) 0.51054(14) 0.3088(2) 0.0180(5) Uani 1 1 d . U . . .
C21 C 0.56208(11) 0.58749(16) 0.2815(3) 0.0287(6) Uani 1 1 d . U . . .
C22 C 0.5284(2) 0.6650(3) 0.2921(7) 0.0259(11) Uani 0.5 1 d . U P A -1
H22A H 0.5486 0.7120 0.2629 0.031 Uiso 0.5 1 d R U P A -1
H22B H 0.5187 0.6744 0.3766 0.031 Uiso 0.5 1 d R U P A -1
C23 C 0.4778(2) 0.6530(3) 0.2168(6) 0.0242(11) Uani 0.5 1 d . U P A -1
H23A H 0.4878 0.6332 0.1366 0.029 Uiso 0.5 1 d R U P A -1
H23B H 0.4593 0.7050 0.2071 0.029 Uiso 0.5 1 d R U P A -1
C24 C 0.66584(12) 0.05663(19) 1.0520(2) 0.0328(6) Uani 1 1 d . . . . .
H24A H 0.6331 0.0256 1.0330 0.049 Uiso 1 1 calc R U . . .
H24B H 0.6562 0.1133 1.0725 0.049 Uiso 1 1 calc R U . . .
H24C H 0.6842 0.0313 1.1215 0.049 Uiso 1 1 calc R U . . .
C25 C 0.71454(12) -0.03249(16) 0.9045(3) 0.0306(6) Uani 1 1 d . . . . .
H25A H 0.6806 -0.0596 0.8834 0.046 Uiso 1 1 calc R U . . .
H25B H 0.7315 -0.0614 0.9727 0.046 Uiso 1 1 calc R U . . .
H25C H 0.7387 -0.0334 0.8339 0.046 Uiso 1 1 calc R U . . .
C26 C 0.80131(9) 0.16592(17) 0.6619(2) 0.0267(6) Uani 1 1 d . . . . .
H26A H 0.8392 0.1772 0.6810 0.040 Uiso 1 1 calc R U . . .
H26B H 0.7886 0.2050 0.6005 0.040 Uiso 1 1 calc R U . . .
H26C H 0.7979 0.1100 0.6302 0.040 Uiso 1 1 calc R U . . .
C27 C 0.77020(10) 0.26457(15) 0.8206(2) 0.0242(5) Uani 1 1 d . . . . .
H27A H 0.8079 0.2797 0.8350 0.036 Uiso 1 1 calc R U . . .
H27B H 0.7497 0.2709 0.8963 0.036 Uiso 1 1 calc R U . . .
H27C H 0.7549 0.3003 0.7577 0.036 Uiso 1 1 calc R U . . .
C28 C 0.59861(12) 0.57227(19) 0.1717(3) 0.0376(7) Uani 1 1 d . U . . .
H28A H 0.6183 0.6227 0.1519 0.056 Uiso 1 1 calc R U . . .
H28B H 0.5767 0.5558 0.1016 0.056 Uiso 1 1 calc R U . . .
H28C H 0.6243 0.5286 0.1911 0.056 Uiso 1 1 calc R U . . .
C29 C 0.5886(4) 0.6179(6) 0.3816(10) 0.033(2) Uani 0.5 1 d . U P A 1
H29A H 0.6135 0.5764 0.4130 0.050 Uiso 0.5 1 calc R U P A 1
H29B H 0.5623 0.6320 0.4449 0.050 Uiso 0.5 1 calc R U P A 1
H29C H 0.6088 0.6671 0.3584 0.050 Uiso 0.5 1 calc R U P A 1
C29A C 0.6058(3) 0.6001(6) 0.3970(9) 0.0251(17) Uani 0.5 1 d . . P A 2
H29D H 0.6335 0.5572 0.3933 0.038 Uiso 0.5 1 calc R U P A 2
H29E H 0.5866 0.5963 0.4748 0.038 Uiso 0.5 1 calc R U P A 2
H29F H 0.6230 0.6540 0.3904 0.038 Uiso 0.5 1 calc R U P A 2
B1 B 0.5000 0.1569(2) 0.4646(3) 0.0130(7) Uani 1 2 d S T P . .
Cl1 Cl 0.5000 0.07386(5) 0.34930(7) 0.02119(19) Uani 1 2 d S T P . .
C1S C 0.5136(3) 0.1520(5) 1.0477(6) 0.054(3) Uani 0.5 1 d D U P B -1
H1S1 H 0.5212 0.1388 0.9613 0.065 Uiso 0.5 1 calc R U P B -1
H1S2 H 0.5160 0.1006 1.0955 0.065 Uiso 0.5 1 calc R U P B -1
Cl1S Cl 0.56140(14) 0.22218(19) 1.1014(2) 0.0507(6) Uani 0.5 1 d D U P B -1
Cl2S Cl 0.44951(15) 0.1926(3) 1.0606(5) 0.1026(15) Uani 0.5 1 d D U P B -1

loop_
_atom_site_aniso_label
_atom_site_aniso_U_11
_atom_site_aniso_U_22
_atom_site_aniso_U_33
_atom_site_aniso_U_23
_atom_site_aniso_U_13
_atom_site_aniso_U_12
N1 0.0136(13) 0.0147(13) 0.0207(14) 0.0030(11) 0.000 0.000
N3 0.0135(9) 0.0100(9) 0.0155(9) 0.0009(7) 0.0006(7) 0.0013(7)
N15 0.0156(9) 0.0129(9) 0.0123(9) -0.0002(7) 0.0014(7) 0.0011(7)
N17 0.0153(13) 0.0113(12) 0.0114(12) 0.0010(10) 0.000 0.000
C2 0.0173(11) 0.0102(10) 0.0173(11) 0.0029(9) 0.0010(9) 0.0025(9)
C4 0.0122(10) 0.0117(10) 0.0147(10) -0.0022(9) 0.0022(9) 0.0010(8)
C5 0.0167(11) 0.0100(10) 0.0148(10) 0.0005(8) 0.0019(8) 0.0025(9)
C6 0.0153(10) 0.0122(10) 0.0148(10) -0.0007(9) 0.0028(9) 0.0001(9)
C7 0.0164(11) 0.0109(10) 0.0161(10) -0.0032(9) 0.0000(9) 0.0017(8)
C8 0.0185(11) 0.0173(11) 0.0199(12) 0.0001(9) -0.0031(9) -0.0025(9)
C9 0.0220(12) 0.0222(12) 0.0318(15) 0.0045(11) -0.0094(11) -0.0037(10)
C10 0.0293(13) 0.0249(13) 0.0228(13) 0.0037(10) -0.0088(11) -0.0007(11)
C11 0.0214(12) 0.0212(12) 0.0165(12) 0.0062(9) -0.0038(9) -0.0004(10)
C12 0.0191(10) 0.0128(10) 0.0132(11) -0.0013(8) -0.0010(9) 0.0024(8)
C13 0.0188(11) 0.0141(10) 0.0159(10) 0.0025(9) 0.0013(9) 0.0019(9)
C14 0.0157(11) 0.0118(10) 0.0168(11) 0.0001(8) 0.0017(9) 0.0014(8)
C16 0.0168(11) 0.0143(11) 0.0100(10) -0.0016(9) 0.0027(9) -0.0014(9)
C18 0.0201(11) 0.0139(10) 0.0094(9) 0.0008(8) 0.0016(9) 0.0012(9)
C19 0.0190(10) 0.0170(10) 0.0163(11) 0.0021(9) 0.0024(10) -0.0019(9)
C20 0.0263(12) 0.0137(11) 0.0139(10) 0.0023(9) 0.0025(9) -0.0004(10)
C21 0.0269(14) 0.0163(12) 0.0429(16) 0.0090(11) 0.0101(12) -0.0015(11)
C22 0.032(3) 0.013(2) 0.033(3) 0.004(2) -0.007(2) -0.004(2)
C23 0.028(2) 0.015(2) 0.030(3) 0.010(2) -0.003(2) -0.0007(18)
C24 0.0364(15) 0.0440(17) 0.0179(13) 0.0104(12) -0.0024(11) -0.0013(13)
C25 0.0389(15) 0.0209(13) 0.0318(13) 0.0056(11) -0.0133(13) 0.0037(11)
C26 0.0145(11) 0.0363(14) 0.0293(14) -0.0023(12) -0.0007(11) -0.0002(10)
C27 0.0251(12) 0.0206(12) 0.0268(13) -0.0015(10) -0.0076(10) -0.0041(10)
C28 0.0354(16) 0.0410(16) 0.0362(17) 0.0160(14) 0.0075(13) -0.0115(13)
C29 0.030(5) 0.024(4) 0.046(5) 0.008(3) -0.010(4) -0.006(3)
C29A 0.022(4) 0.018(4) 0.035(4) 0.002(3) -0.016(3) -0.005(3)
B1 0.0137(17) 0.0111(16) 0.0141(17) -0.0016(14) 0.000 0.000
Cl1 0.0270(4) 0.0151(4) 0.0215(4) -0.0066(3) 0.000 0.000
C1S 0.081(8) 0.047(3) 0.035(3) 0.002(3) -0.009(3) -0.023(4)
Cl1S 0.0548(13) 0.0534(15) 0.0440(11) 0.0083(9) -0.0010(9) -0.0125(11)
Cl2S 0.062(2) 0.095(3) 0.151(4) 0.058(3) -0.045(2) -0.032(2)

loop_
_atom_type_symbol
_atom_type_description
_atom_type_scat_dispersion_real
_atom_type_scat_dispersion_imag
_atom_type_scat_source
C C 0.0033 0.0016 'International Tables Vol C Tables 4.2.6.8 and 6.1.1.4'
H H 0.0000 0.0000 'International Tables Vol C Tables 4.2.6.8 and 6.1.1.4'
B B 0.0013 0.0007 'International Tables Vol C Tables 4.2.6.8 and 6.1.1.4'
N N 0.0061 0.0033 'International Tables Vol C Tables 4.2.6.8 and 6.1.1.4'
Cl Cl 0.1484 0.1585 'International Tables Vol C Tables 4.2.6.8 and 6.1.1.4'

loop_
_geom_angle_atom_site_label_1
_geom_angle_atom_site_label_2
_geom_angle_atom_site_label_3
_geom_angle
_geom_angle_site_symmetry_1
_geom_angle_site_symmetry_3
C2 N1 C2 117.3(3) . 4_655
C2 N3 C4 113.63(19) . .
C2 N3 B1 122.4(2) . .
C4 N3 B1 123.3(2) . .
C16 N15 C4 117.41(18) . .
C16 N17 C16 113.6(3) . 4_655
C16 N17 B1 122.34(13) . .
C16 N17 B1 122.34(13) 4_655 .
N1 C2 N3 122.4(2) . .
N1 C2 C14 131.0(2) . .
N3 C2 C14 105.34(19) . .
N15 C4 N3 121.43(19) . .
N15 C4 C5 131.98(19) . .
N3 C4 C5 105.18(18) . .
C6 C5 C14 119.1(2) . .
C6 C5 C4 133.9(2) . .
C14 C5 C4 106.92(19) . .
C5 C6 C7 120.5(2) . .
C5 C6 H6 119.7 . .
C7 C6 H6 119.7 . .
C6 C7 C12 119.6(2) . .
C6 C7 C8 117.7(2) . .
C12 C7 C8 122.6(2) . .
C9 C8 C26 107.0(2) . .
C9 C8 C7 111.37(19) . .
C26 C8 C7 111.61(19) . .
C9 C8 C27 110.59(19) . .
C26 C8 C27 108.3(2) . .
C7 C8 C27 107.97(19) . .
C10 C9 C8 113.4(2) . .
C10 C9 H9A 108.9 . .
C8 C9 H9A 108.9 . .
C10 C9 H9B 108.9 . .
C8 C9 H9B 108.9 . .
H9A C9 H9B 107.7 . .
C9 C10 C11 112.4(2) . .
C9 C10 H10A 109.1 . .
C11 C10 H10A 109.1 . .
C9 C10 H10B 109.1 . .
C11 C10 H10B 109.1 . .
H10A C10 H10B 107.9 . .
C25 C11 C10 111.6(2) . .
C25 C11 C24 108.8(2) . .
C10 C11 C24 106.7(2) . .
C25 C11 C12 108.3(2) . .
C10 C11 C12 110.0(2) . .
C24 C11 C12 111.6(2) . .
C13 C12 C7 119.9(2) . .
C13 C12 C11 117.8(2) . .
C7 C12 C11 122.30(19) . .
C12 C13 C14 120.0(2) . .
C12 C13 H13 120.0 . .
C14 C13 H13 120.0 . .
C13 C14 C5 120.7(2) . .
C13 C14 C2 131.7(2) . .
C5 C14 C2 107.56(19) . .
N15 C16 N17 122.8(2) . .
N15 C16 C18 130.1(2) . .
N17 C16 C18 105.30(19) . .
C19 C18 C18 119.90(13) . 4_655
C19 C18 C16 132.4(2) . .
C18 C18 C16 107.34(12) 4_655 .
C18 C19 C20 120.4(2) . .
C18 C19 H19 119.8 . .
C20 C19 H19 119.8 . .
C19 C20 C20 119.71(13) . 4_655
C19 C20 C21 117.4(2) . .
C20 C20 C21 122.90(13) 4_655 .
C29 C21 C22 84.4(5) . .
C29 C21 C28 113.9(5) . .
C22 C21 C28 121.5(3) . .
C29 C21 C20 113.5(5) . .
C22 C21 C20 111.4(3) . .
C28 C21 C20 110.1(2) . .
C28 C21 C29A 103.4(4) . .
C20 C21 C29A 107.6(4) . .
C23 C22 C21 107.8(4) . .
C23 C22 C29 149.3(5) . .
C21 C22 C29 44.6(4) . .
C23 C22 H22A 110.5 . .
C21 C22 H22A 110.3 . .
C29 C22 H22A 94.7 . .
C23 C22 H22B 109.7 . .
C21 C22 H22B 109.9 . .
C29 C22 H22B 76.7 . .
H22A C22 H22B 108.6 . .
C22 C23 H23A 109.0 . .
C22 C23 H23B 109.8 . .
H23A C23 H23B 108.2 . .
C11 C24 H24A 109.5 . .
C11 C24 H24B 109.5 . .
H24A C24 H24B 109.5 . .
C11 C24 H24C 109.5 . .
H24A C24 H24C 109.5 . .
H24B C24 H24C 109.5 . .
C11 C25 H25A 109.5 . .
C11 C25 H25B 109.5 . .
H25A C25 H25B 109.5 . .
C11 C25 H25C 109.5 . .
H25A C25 H25C 109.5 . .
H25B C25 H25C 109.5 . .
C8 C26 H26A 109.5 . .
C8 C26 H26B 109.5 . .
H26A C26 H26B 109.5 . .
C8 C26 H26C 109.5 . .
H26A C26 H26C 109.5 . .
H26B C26 H26C 109.5 . .
C8 C27 H27A 109.5 . .
C8 C27 H27B 109.5 . .
H27A C27 H27B 109.5 . .
C8 C27 H27C 109.5 . .
H27A C27 H27C 109.5 . .
H27B C27 H27C 109.5 . .
C21 C28 H28A 109.5 . .
C21 C28 H28B 109.5 . .
H28A C28 H28B 109.5 . .
C21 C28 H28C 109.5 . .
H28A C28 H28C 109.5 . .
H28B C28 H28C 109.5 . .
C21 C29 C22 51.0(3) . .
C21 C29 H29A 109.5 . .
C22 C29 H29A 159.2 . .
C21 C29 H29B 109.5 . .
C22 C29 H29B 75.8 . .
H29A C29 H29B 109.5 . .
C21 C29 H29C 109.5 . .
C22 C29 H29C 86.5 . .
H29A C29 H29C 109.5 . .
H29B C29 H29C 109.5 . .
C21 C29A H29D 109.5 . .
C21 C29A H29E 109.5 . .
H29D C29A H29E 109.5 . .
C21 C29A H29F 109.5 . .
H29D C29A H29F 109.5 . .
H29E C29A H29F 109.5 . .
N17 B1 N3 105.42(18) . 4_655
N17 B1 N3 105.42(18) . .
N3 B1 N3 105.0(3) 4_655 .
N17 B1 Cl1 115.7(2) . .
N3 B1 Cl1 112.22(16) 4_655 .
N3 B1 Cl1 112.22(16) . .
Cl2S C1S Cl1S 110.2(4) . .
Cl2S C1S H1S1 109.6 . .
Cl1S C1S H1S1 109.6 . .
Cl2S C1S H1S2 109.6 . .
Cl1S C1S H1S2 109.6 . .
H1S1 C1S H1S2 108.1 . .

loop_
_geom_bond_atom_site_label_1
_geom_bond_atom_site_label_2
_geom_bond_distance
_geom_bond_site_symmetry_2
N1 C2 1.342(3) .
N1 C2 1.342(3) 4_655
N3 C2 1.363(3) .
N3 C4 1.363(3) .
N3 B1 1.480(3) .
N15 C16 1.345(3) .
N15 C4 1.349(3) .
N17 C16 1.366(3) .
N17 C16 1.366(3) 4_655
N17 B1 1.479(4) .
C2 C14 1.446(3) .
C4 C5 1.457(3) .
C5 C6 1.390(3) .
C5 C14 1.421(3) .
C6 C7 1.401(3) .
C6 H6 0.9500 .
C7 C12 1.423(3) .
C7 C8 1.536(3) .
C8 C9 1.533(3) .
C8 C26 1.535(3) .
C8 C27 1.542(3) .
C9 C10 1.508(4) .
C9 H9A 0.9900 .
C9 H9B 0.9900 .
C10 C11 1.532(3) .
C10 H10A 0.9900 .
C10 H10B 0.9900 .
C11 C25 1.528(4) .
C11 C24 1.533(4) .
C11 C12 1.537(3) .
C12 C13 1.389(3) .
C13 C14 1.390(3) .
C13 H13 0.9500 .
C16 C18 1.457(3) .
C18 C19 1.385(3) .
C18 C18 1.418(4) 4_655
C19 C20 1.398(3) .
C19 H19 0.9500 .
C20 C20 1.413(5) 4_655
C20 C21 1.537(3) .
C21 C29 1.374(10) .
C21 C22 1.521(6) .
C21 C28 1.528(4) .
C21 C29A 1.682(8) .
C22 C23 1.514(7) .
C22 C29 1.947(10) .
C22 H22A 0.9700 .
C22 H22B 0.9700 .
C23 H23A 0.9700 .
C23 H23B 0.9701 .
C24 H24A 0.9800 .
C24 H24B 0.9800 .
C24 H24C 0.9800 .
C25 H25A 0.9800 .
C25 H25B 0.9800 .
C25 H25C 0.9800 .
C26 H26A 0.9800 .
C26 H26B 0.9800 .
C26 H26C 0.9800 .
C27 H27A 0.9800 .
C27 H27B 0.9800 .
C27 H27C 0.9800 .
C28 H28A 0.9800 .
C28 H28B 0.9800 .
C28 H28C 0.9800 .
C29 H29A 0.9800 .
C29 H29B 0.9800 .
C29 H29C 0.9800 .
C29A H29D 0.9800 .
C29A H29E 0.9800 .
C29A H29F 0.9800 .
B1 N3 1.480(3) 4_655
B1 Cl1 1.853(4) .
C1S Cl2S 1.730(9) .
C1S Cl1S 1.750(7) .
C1S H1S1 0.9900 .
C1S H1S2 0.9900 .

loop_
_geom_torsion_atom_site_label_1
_geom_torsion_atom_site_label_2
_geom_torsion_atom_site_label_3
_geom_torsion_atom_site_label_4
_geom_torsion
_geom_torsion_site_symmetry_1
_geom_torsion_site_symmetry_4
C2 N1 C2 N3 -6.4(4) 4_655 .
C2 N1 C2 C14 158.84(17) 4_655 .
C4 N3 C2 N1 156.6(2) . .
B1 N3 C2 N1 -14.2(3) . .
C4 N3 C2 C14 -11.9(2) . .
B1 N3 C2 C14 177.3(2) . .
C16 N15 C4 N3 6.9(3) . .
C16 N15 C4 C5 -157.4(2) . .
C2 N3 C4 N15 -156.0(2) . .
B1 N3 C4 N15 14.7(3) . .
C2 N3 C4 C5 12.0(2) . .
B1 N3 C4 C5 -177.4(2) . .
N15 C4 C5 C6 -19.3(4) . .
N3 C4 C5 C6 174.6(2) . .
N15 C4 C5 C14 159.3(2) . .
N3 C4 C5 C14 -6.9(2) . .
C14 C5 C6 C7 2.4(3) . .
C4 C5 C6 C7 -179.2(2) . .
C5 C6 C7 C12 -3.1(3) . .
C5 C6 C7 C8 178.3(2) . .
C6 C7 C8 C9 -168.6(2) . .
C12 C7 C8 C9 12.9(3) . .
C6 C7 C8 C26 -49.0(3) . .
C12 C7 C8 C26 132.4(2) . .
C6 C7 C8 C27 69.8(3) . .
C12 C7 C8 C27 -108.7(2) . .
C26 C8 C9 C10 -163.7(2) . .
C7 C8 C9 C10 -41.5(3) . .
C27 C8 C9 C10 78.6(3) . .
C8 C9 C10 C11 62.5(3) . .
C9 C10 C11 C25 71.0(3) . .
C9 C10 C11 C24 -170.3(2) . .
C9 C10 C11 C12 -49.2(3) . .
C6 C7 C12 C13 1.2(3) . .
C8 C7 C12 C13 179.7(2) . .
C6 C7 C12 C11 178.1(2) . .
C8 C7 C12 C11 -3.4(3) . .
C25 C11 C12 C13 75.7(3) . .
C10 C11 C12 C13 -162.2(2) . .
C24 C11 C12 C13 -44.1(3) . .
C25 C11 C12 C7 -101.3(3) . .
C10 C11 C12 C7 20.8(3) . .
C24 C11 C12 C7 139.0(2) . .
C7 C12 C13 C14 1.3(3) . .
C11 C12 C13 C14 -175.7(2) . .
C12 C13 C14 C5 -2.0(3) . .
C12 C13 C14 C2 179.6(2) . .
C6 C5 C14 C13 0.1(3) . .
C4 C5 C14 C13 -178.7(2) . .
C6 C5 C14 C2 178.88(19) . .
C4 C5 C14 C2 0.1(2) . .
N1 C2 C14 C13 18.2(4) . .
N3 C2 C14 C13 -174.7(2) . .
N1 C2 C14 C5 -160.4(3) . .
N3 C2 C14 C5 6.7(2) . .
C4 N15 C16 N17 -9.1(3) . .
C4 N15 C16 C18 153.4(2) . .
C16 N17 C16 N15 155.38(15) 4_655 .
B1 N17 C16 N15 -10.0(4) . .
C16 N17 C16 C18 -10.8(3) 4_655 .
B1 N17 C16 C18 -176.2(2) . .
N15 C16 C18 C19 14.2(4) . .
N17 C16 C18 C19 179.0(3) . .
N15 C16 C18 C18 -158.6(2) . 4_655
N17 C16 C18 C18 6.19(19) . 4_655
C18 C18 C19 C20 -0.4(3) 4_655 .
C16 C18 C19 C20 -172.5(2) . .
C18 C19 C20 C20 0.4(3) . 4_655
C18 C19 C20 C21 179.7(2) . .
C19 C20 C21 C29 -69.4(5) . .
C20 C20 C21 C29 109.9(4) 4_655 .
C19 C20 C21 C22 -162.6(4) . .
C20 C20 C21 C22 16.7(4) 4_655 .
C19 C20 C21 C28 59.7(3) . .
C20 C20 C21 C28 -121.05(18) 4_655 .
C19 C20 C21 C29A -52.3(4) . .
C20 C20 C21 C29A 127.0(4) 4_655 .
C29 C21 C22 C23 -163.8(6) . .
C28 C21 C22 C23 81.5(5) . .
C20 C21 C22 C23 -50.7(5) . .
C28 C21 C22 C29 -114.6(6) . .
C20 C21 C22 C29 113.1(5) . .
C28 C21 C29 C22 122.0(4) . .
C20 C21 C29 C22 -110.9(4) . .
C16 N17 B1 N3 137.5(2) . 4_655
C16 N17 B1 N3 -26.6(3) 4_655 4_655
C16 N17 B1 N3 26.6(3) . .
C16 N17 B1 N3 -137.5(2) 4_655 .
C16 N17 B1 Cl1 -98.0(2) . .
C16 N17 B1 Cl1 98.0(2) 4_655 .
C2 N3 B1 N17 140.7(2) . .
C4 N3 B1 N17 -29.2(3) . .
C2 N3 B1 N3 29.6(3) . 4_655
C4 N3 B1 N3 -140.25(18) . 4_655
C2 N3 B1 Cl1 -92.6(2) . .
C4 N3 B1 Cl1 97.6(2) . .
